data_1537109
loop_
_publ_author_name
'Romanenko, G.V.'
'Podberezskaya, N.V.'

_publ_section_title
;
 Crystal structure of perchlorate diaquabis(nitroamidoguanidin)nickel(II)
 (Ni (C H5 N5 O2)2 (H2 O)2) (Cl O4)2.
;
_journal_name_full 'Zhurnal Strukturnoi Khimii (Issue-No. from 1981)'
_journal_page_first 141
_journal_page_last 145
_journal_volume 33
_journal_year 1992
_chemical_formula_sum 'C2 H14 Cl2 N10 Ni O14'
_chemical_name_systematic '(Ni (C H5 N5 O2)2 (H2 O)2) (Cl O4)2'
_space_group_IT_number 7
_symmetry_space_group_name_Hall 'P -2yc'
_symmetry_space_group_name_H-M 'P 1 c 1'
_cell_angle_alpha 90
_cell_angle_beta 90.01
_cell_angle_gamma 90
_cell_formula_units_Z 4
_cell_length_a 8.336
_cell_length_b 16.113
_cell_length_c 12.243
_cell_volume 1644.455
_citation_journal_id_ASTM ZSTKAI
_cod_data_source_file Romanenko_ZSTKAI_1992_1329.cif
_cod_data_source_block C2H14Cl2N10Ni1O14
_cod_original_formula_sum 'C2 H14 Cl2 N10 Ni1 O14'
_cod_database_code 1537109

loop_
_symmetry_equiv_pos_as_xyz
x,y,z
x,-y,z+1/2

loop_
_atom_site_label
_atom_site_type_symbol
_atom_site_fract_x
_atom_site_fract_y
_atom_site_fract_z
_atom_site_occupancy
_atom_site_U_iso_or_equiv
O4 O-2 -0.3562 0.8977 -0.0659 1 0.0
O9 O-2 0.1126 0.6321 0.9704 1 0.0
N3 N+3 0.496 0.9511 0.1037 1 0.0
H11 H+1 0.041 0.76 0.101 1 0.0
N10 N+1 0.1645 0.8908 0.4067 1 0.0
O28 O-2 0.5991 0.6593 0.1807 1 0.0
N8 N+3 0.4043 0.7905 0.3101 1 0.0
H1 H+1 0.096 0.988 0.072 1 0.0
H10 H+1 0.116 0.811 0.039 1 0.0
H26 H+1 -0.218 0.5 0.276 1 0.0
O5 O-2 0.2705 0.8678 0.4707 1 0.0
H21 H+1 0.083 0.255 0.135 1 0.0
O24 O-2 0.8833 0.788 0.5164 1 0.0
O13 O-2 0.1299 0.1005 0.2743 1 0.0
O19 O-2 -0.0092 0.6388 0.2345 1 0.0
O26 O-2 0.7728 0.7112 0.0498 1 0.0
H15 H+1 0.477 0.747 0.816 1 0.0
O3 O-2 -0.1079 0.8673 -0.0494 1 0.0
Cl1 Cl+7 0.2894 0.1063 0.3165 1 0.0
C2 C+4 0.2676 0.8103 0.2653 1 0.0
N6 N-3 0.091 0.797 0.1133 1 0.0
O23 O-2 0.7816 0.8408 0.6808 1 0.0
N13 N+3 -0.0217 0.7098 0.8098 1 0.0
Ni1 Ni+2 -0.04 0.885 0.2 1 0.0
H2 H+1 0.101 0.015 0.161 1 0.0
Cl4 Cl+7 0.6273 0.6671 0.0661 1 0.0
N11 N-3 0.2922 0.7031 0.6132 1 0.0
N1 N-3 -0.1769 0.971 0.286 1 0.0
O11 O-2 0.7375 0.6025 0.4344 1 0.0
O2 O-2 -0.1797 0.7947 0.2828 1 0.0
H8 H+1 0.475 0.939 0.043 1 0.0
Ni2 Ni+2 0.4221 0.615 0.7001 1 0.0
H27 H+1 0.934 0.528 0.626 1 0.0
H25 H+1 0.565 0.541 0.848 1 0.0
C1 C+4 -0.3605 0.9444 0.1441 1 0.0
N20 N+1 0.618 0.611 0.4884 1 0.0
H6 H+1 -0.138 0.017 0.277 1 0.0
H18 H+1 0.259 0.468 0.646 1 0.0
H17 H+1 0.372 0.51 0.592 1 0.0
H24 H+1 0.518 0.464 0.781 1 0.0
N5 N+1 -0.2355 0.8894 -0.0108 1 0.0
O7 O-2 0.5629 0.7059 0.7828 1 0.0
N17 N-3 0.7156 0.5276 0.7435 1 0.0
N16 N-3 0.5603 0.5283 0.7859 1 0.0
H4 H+1 -0.177 0.723 0.284 1 0.0
H28 H+1 0.914 0.552 0.54 1 0.0
N15 N+1 0.2178 0.6093 0.9067 1 0.0
O15 O-2 0.3907 0.139 0.2357 1 0.0
O14 O-2 0.2911 0.1579 0.4087 1 0.0
N4 N-3 -0.233 0.9056 0.0973 1 0.0
O22 O-2 0.7415 0.9123 0.5175 1 0.0
O27 O-2 0.4967 0.7124 0.0177 1 0.0
H22 H+1 -0.078 0.309 0.406 1 0.0
O8 O-2 0.2772 0.5264 0.6262 1 0.0
O16 O-2 0.3523 0.0264 0.341 1 0.0
O25 O-2 0.6417 0.5879 0.0163 1 0.0
O12 O-2 0.488 0.632 0.4505 1 0.0
H13 H+1 0.45 0.757 0.279 1 0.0
O20 O-2 0.0908 0.6587 0.4082 1 0.0
C4 C+4 0.7432 0.5568 0.6443 1 0.0
O10 O-2 0.3195 0.5577 0.9302 1 0.0
H3 H+1 -0.144 0.784 0.337 1 0.0
N9 N-3 0.1516 0.8604 0.304 1 0.0
N18 N+3 0.8857 0.5484 0.6028 1 0.0
H7 H+1 -0.391 0.99 0.283 1 0.0
N7 N-3 0.2376 0.7812 0.164 1 0.0
N14 N-3 0.2303 0.6392 0.8026 1 0.0
H12 H+1 0.307 0.757 0.12 1 0.0
H20 H+1 0.287 0.681 0.528 1 0.0
Cl3 Cl+7 0.0928 0.6063 0.3165 1 0.0
O18 O-2 0.2517 0.5994 0.2748 1 0.0
H19 H+1 0.345 0.751 0.6 1 0.0
N2 N-3 -0.3337 0.9724 0.2438 1 0.0
N12 N-3 0.1445 0.7187 0.6648 1 0.0
O21 O-2 0.6104 0.7888 0.5495 1 0.0
N19 N-3 0.6151 0.5939 0.5985 1 0.0
H14 H+1 0.429 0.813 0.371 1 0.0
O1 O-2 0.1044 0.9734 0.1269 1 0.0
Cl2 Cl+7 0.7547 0.8329 0.5661 1 0.0
H16 H+1 0.532 0.701 0.884 1 0.0
H5 H+1 -0.178 0.961 0.344 1 0.0
H9 H+1 0.429 0.979 0.137 1 0.0
H23 H+1 -0.073 0.75 0.781 1 0.0
O6 O-2 0.0636 0.9425 0.4309 1 0.0
C3 C+4 0.113 0.6891 0.7647 1 0.0
O17 O-2 0.0305 0.5265 0.3433 1 0.0
